data_7021550
loop_
_publ_author_name
'Guha, Subarna'
'Lohar, Sisir'
'Sahana, Animesh'
'Banerjee, Arnab'
'Safin, Damir A.'
'Babashkina, Maria G.'
'Mitoraj, Mariusz P.'
'Bolte, Michael'
'Garcia, Yann'
'Mukhopadhyay, Subhra Kanti'
'Das, Debasis'

_publ_section_title
;
 A coumarin-based &quot;turn-on&quot; fluorescent sensor for the
 determination of Al(3+): single crystal X-ray structure and cell staining
 properties.
;
_journal_issue 28
_journal_name_full 'Dalton transactions (Cambridge, England : 2003)'
_journal_page_first 10198
_journal_page_last 10207
_journal_paper_doi 10.1039/c3dt51045j
_journal_volume 42
_journal_year 2013
_chemical_formula_moiety 'C16 H11 N O3'
_chemical_formula_sum 'C16 H11 N O3'
_chemical_formula_weight 265.26
_chemical_name_systematic ?
_space_group_IT_number 2
_symmetry_cell_setting triclinic
_symmetry_space_group_name_Hall '-P 1'
_symmetry_space_group_name_H-M 'P -1'
_atom_sites_solution_hydrogens geom
_atom_sites_solution_primary direct
_atom_sites_solution_secondary difmap
_audit_creation_method SHELXL-97
_cell_angle_alpha 74.238(12)
_cell_angle_beta 83.545(13)
_cell_angle_gamma 80.741(14)
_cell_formula_units_Z 4
_cell_length_a 5.7162(10)
_cell_length_b 15.008(3)
_cell_length_c 15.078(2)
_cell_measurement_reflns_used 5167
_cell_measurement_temperature 173(2)
_cell_measurement_theta_max 26.0
_cell_measurement_theta_min 3.5
_cell_volume 1225.4(4)
_computing_cell_refinement 'X-Area (Stoe & Cie, 2001)'
_computing_data_collection 'X-Area (Stoe & Cie, 2001)'
_computing_data_reduction 'X-Area (Stoe & Cie, 2001)'
_computing_molecular_graphics 'XP in SHELXTL-Plus (Sheldrick, 1991)'
_computing_publication_material SHELXL97
_computing_structure_refinement 'SHELXL97 (Sheldrick, 2008) '
_computing_structure_solution 'SHELXS97 (Sheldrick, 2008) '
_diffrn_ambient_temperature 173(2)
_diffrn_measured_fraction_theta_full 0.998
_diffrn_measured_fraction_theta_max 0.978
_diffrn_measurement_device_type 'STOE IPDS II two-circle-diffractometer'
_diffrn_measurement_method \w
_diffrn_radiation_monochromator graphite
_diffrn_radiation_source 'fine-focus sealed tube'
_diffrn_radiation_type MoK\a
_diffrn_radiation_wavelength 0.71073
_diffrn_reflns_av_R_equivalents 0.1110
_diffrn_reflns_av_sigmaI/netI 0.1245
_diffrn_reflns_limit_h_max 7
_diffrn_reflns_limit_h_min -7
_diffrn_reflns_limit_k_max 18
_diffrn_reflns_limit_k_min -18
_diffrn_reflns_limit_l_max 18
_diffrn_reflns_limit_l_min -18
_diffrn_reflns_number 16166
_diffrn_reflns_theta_full 25.00
_diffrn_reflns_theta_max 25.96
_diffrn_reflns_theta_min 3.45
_diffrn_standards_number 0
_exptl_absorpt_coefficient_mu 0.101
_exptl_absorpt_correction_type none
_exptl_crystal_colour brown
_exptl_crystal_density_diffrn 1.438
_exptl_crystal_density_method 'not measured'
_exptl_crystal_description plate
_exptl_crystal_F_000 552
_exptl_crystal_size_max 0.26
_exptl_crystal_size_mid 0.13
_exptl_crystal_size_min 0.09
_refine_diff_density_max 0.211
_refine_diff_density_min -0.389
_refine_diff_density_rms 0.068
_refine_ls_extinction_method none
_refine_ls_goodness_of_fit_ref 0.959
_refine_ls_hydrogen_treatment mixed
_refine_ls_matrix_type full
_refine_ls_number_parameters 368
_refine_ls_number_reflns 4563
_refine_ls_number_restraints 2
_refine_ls_restrained_S_all 0.959
_refine_ls_R_factor_all 0.1470
_refine_ls_R_factor_gt 0.0733
_refine_ls_shift/su_max 0.000
_refine_ls_shift/su_mean 0.000
_refine_ls_structure_factor_coef Fsqd
_refine_ls_weighting_details 'calc w=1/[\s^2^(Fo^2^)+(0.0816P)^2^] where P=(Fo^2^+2Fc^2^)/3'
_refine_ls_weighting_scheme calc
_refine_ls_wR_factor_gt 0.1841
_refine_ls_wR_factor_ref 0.2091
_reflns_number_gt 2728
_reflns_number_total 4563
_reflns_threshold_expression I>2\s(I)
_cod_data_source_file c3dt51045j.txt
_cod_data_source_block ba9
_cod_depositor_comments
;
The following automatic conversions were performed:

'_symmetry_cell_setting' value 'Triclinic' changed to 'triclinic'
according to /home/saulius/struct/CIF-dictionaries/cif_core.dic
dictionary named 'cif_core.dic' version 2.4.2 from 2011-04-26.

Automatic conversion script
Id: cif_fix_values 1891 2012-01-12 08:04:46Z andrius 
;
_cod_original_sg_symbol_H-M P-1
_cod_database_code 7021550

loop_
_symmetry_equiv_pos_as_xyz
'x, y, z'
'-x, -y, -z'

loop_
_atom_site_label
_atom_site_type_symbol
_atom_site_fract_x
_atom_site_fract_y
_atom_site_fract_z
_atom_site_U_iso_or_equiv
_atom_site_adp_type
_atom_site_occupancy
_atom_site_symmetry_multiplicity
_atom_site_calc_flag
_atom_site_refinement_flags
N1 N 0.5339(5) 0.6019(2) 0.1111(2) 0.0282(7) Uani 1 1 d .
O1 O 0.8825(4) 0.69403(17) 0.03509(18) 0.0358(6) Uani 1 1 d D
H1 H 0.820(6) 0.6469(17) 0.062(2) 0.054 Uiso 1 1 d D
O2 O 0.1536(4) 0.26659(17) 0.19304(16) 0.0324(6) Uani 1 1 d .
O3 O 0.1741(4) 0.11986(18) 0.18836(18) 0.0433(7) Uani 1 1 d .
C1 C 0.4302(6) 0.6732(3) 0.1358(3) 0.0346(9) Uani 1 1 d .
H1B H 0.2791 0.6707 0.1691 0.042 Uiso 1 1 calc R
C2 C 0.4262(6) 0.5175(2) 0.1324(2) 0.0258(8) Uani 1 1 d .
C3 C 0.5619(6) 0.4417(3) 0.1073(2) 0.0302(8) Uani 1 1 d .
H3 H 0.7139 0.4485 0.0756 0.036 Uiso 1 1 calc R
C4 C 0.4772(5) 0.3554(3) 0.1281(2) 0.0280(8) Uani 1 1 d .
C5 C 0.2484(5) 0.3494(2) 0.1701(2) 0.0257(7) Uani 1 1 d .
C6 C 0.1101(5) 0.4247(2) 0.1940(2) 0.0314(8) Uani 1 1 d .
H6 H -0.0454 0.4187 0.2226 0.038 Uiso 1 1 calc R
C7 C 0.1975(5) 0.5088(3) 0.1763(2) 0.0318(8) Uani 1 1 d .
H7 H 0.1038 0.5606 0.1936 0.038 Uiso 1 1 calc R
C8 C 0.2759(6) 0.1874(3) 0.1699(3) 0.0372(9) Uani 1 1 d .
C9 C 0.5174(6) 0.1921(2) 0.1285(2) 0.0346(9) Uani 1 1 d .
H9 H 0.6097 0.1383 0.1148 0.041 Uiso 1 1 calc R
C10 C 0.6108(6) 0.2734(2) 0.1093(2) 0.0302(8) Uani 1 1 d .
H10 H 0.7692 0.2755 0.0827 0.036 Uiso 1 1 calc R
C11 C 0.5356(6) 0.7580(3) 0.1148(2) 0.0312(8) Uani 1 1 d .
C12 C 0.7582(6) 0.7661(2) 0.0655(2) 0.0315(8) Uani 1 1 d .
C13 C 0.8563(6) 0.8491(3) 0.0482(3) 0.0402(9) Uani 1 1 d .
H13 H 1.0097 0.8536 0.0171 0.048 Uiso 1 1 calc R
C14 C 0.7326(7) 0.9241(2) 0.0760(3) 0.0408(9) Uani 1 1 d .
H14 H 0.8006 0.9805 0.0622 0.049 Uiso 1 1 calc R
C15 C 0.5080(7) 0.9200(3) 0.1241(3) 0.0404(9) Uani 1 1 d .
H15 H 0.4230 0.9723 0.1431 0.048 Uiso 1 1 calc R
C16 C 0.4154(6) 0.8366(2) 0.1428(2) 0.0320(8) Uani 1 1 d .
H16 H 0.2644 0.8322 0.1760 0.038 Uiso 1 1 calc R
N1A N 0.4434(4) 0.10622(19) 0.38579(19) 0.0255(7) Uani 1 1 d .
O1A O 0.0750(4) 0.20369(16) 0.45031(18) 0.0336(6) Uani 1 1 d D
H1A H 0.156(6) 0.165(2) 0.426(2) 0.050 Uiso 1 1 d D
O2A O 0.8534(4) -0.22999(17) 0.30835(17) 0.0342(6) Uani 1 1 d .
O3A O 0.8421(4) -0.37546(17) 0.30877(18) 0.0426(7) Uani 1 1 d .
C1A C 0.5512(5) 0.1789(2) 0.3675(2) 0.0247(8) Uani 1 1 d .
H1A1 H 0.7090 0.1755 0.3399 0.030 Uiso 1 1 calc R
C2A C 0.5577(5) 0.0218(2) 0.3651(2) 0.0258(8) Uani 1 1 d .
C3A C 0.4281(5) -0.0528(2) 0.3916(2) 0.0287(8) Uani 1 1 d .
H3A H 0.2747 -0.0456 0.4224 0.034 Uiso 1 1 calc R
C4A C 0.5219(6) -0.1390(2) 0.3730(2) 0.0245(7) Uani 1 1 d .
C5A C 0.7491(5) -0.1473(2) 0.3291(2) 0.0274(8) Uani 1 1 d .
C6A C 0.8782(6) -0.0732(2) 0.3015(2) 0.0317(8) Uani 1 1 d .
H6A H 1.0313 -0.0803 0.2703 0.038 Uiso 1 1 calc R
C7A C 0.7839(5) 0.0115(2) 0.3194(2) 0.0318(8) Uani 1 1 d .
H7A H 0.8725 0.0628 0.3007 0.038 Uiso 1 1 calc R
C8A C 0.7337(6) -0.3067(2) 0.3277(2) 0.0314(8) Uani 1 1 d .
C9A C 0.4972(6) -0.2984(2) 0.3723(2) 0.0344(9) Uani 1 1 d .
H9A H 0.4089 -0.3496 0.3857 0.041 Uiso 1 1 calc R
C10A C 0.3994(6) -0.2187(2) 0.3954(2) 0.0290(8) Uani 1 1 d .
H10A H 0.2461 -0.2158 0.4270 0.035 Uiso 1 1 calc R
C11A C 0.4395(6) 0.2657(2) 0.3878(2) 0.0288(8) Uani 1 1 d .
C12A C 0.2073(5) 0.2758(2) 0.4290(2) 0.0263(7) Uani 1 1 d .
C13A C 0.1079(6) 0.3602(2) 0.4462(2) 0.0324(8) Uani 1 1 d .
H13A H -0.0499 0.3670 0.4734 0.039 Uiso 1 1 calc R
C14A C 0.2364(6) 0.4351(3) 0.4239(3) 0.0383(9) Uani 1 1 d .
H14A H 0.1663 0.4927 0.4364 0.046 Uiso 1 1 calc R
C15A C 0.4685(6) 0.4267(2) 0.3833(3) 0.0350(8) Uani 1 1 d .
H15A H 0.5564 0.4781 0.3672 0.042 Uiso 1 1 calc R
C16A C 0.5670(6) 0.3411(2) 0.3671(2) 0.0300(8) Uani 1 1 d .
H16A H 0.7261 0.3339 0.3412 0.036 Uiso 1 1 calc R

loop_
_atom_site_aniso_label
_atom_site_aniso_U_11
_atom_site_aniso_U_22
_atom_site_aniso_U_33
_atom_site_aniso_U_23
_atom_site_aniso_U_13
_atom_site_aniso_U_12
N1 0.0238(14) 0.0313(17) 0.0280(17) -0.0072(14) 0.0043(12) -0.0048(12)
O1 0.0342(13) 0.0291(14) 0.0431(16) -0.0102(12) 0.0087(11) -0.0079(11)
O2 0.0257(12) 0.0386(15) 0.0317(15) -0.0023(12) 0.0018(10) -0.0149(11)
O3 0.0412(14) 0.0377(15) 0.0514(18) -0.0082(13) 0.0046(12) -0.0180(12)
C1 0.0245(17) 0.048(2) 0.033(2) -0.014(2) 0.0012(15) -0.0075(17)
C2 0.0292(17) 0.0224(19) 0.027(2) -0.0060(15) -0.0001(14) -0.0080(14)
C3 0.0252(17) 0.039(2) 0.024(2) -0.0038(16) 0.0002(14) -0.0070(15)
C4 0.0205(16) 0.038(2) 0.0245(19) -0.0051(16) 0.0005(13) -0.0065(14)
C5 0.0272(16) 0.0306(19) 0.0204(18) -0.0054(15) -0.0001(13) -0.0103(14)
C6 0.0232(16) 0.037(2) 0.030(2) -0.0045(16) 0.0037(14) -0.0049(14)
C7 0.0250(16) 0.039(2) 0.0282(19) -0.0073(17) 0.0053(13) -0.0031(15)
C8 0.0362(19) 0.037(2) 0.032(2) 0.0027(16) 0.0018(15) -0.0109(17)
C9 0.0304(18) 0.036(2) 0.035(2) -0.0097(18) 0.0091(15) -0.0074(16)
C10 0.0246(16) 0.035(2) 0.030(2) -0.0074(16) -0.0030(14) -0.0030(14)
C11 0.0333(18) 0.038(2) 0.023(2) -0.0090(17) -0.0012(15) -0.0062(16)
C12 0.0297(18) 0.032(2) 0.029(2) -0.0016(16) -0.0015(15) -0.0029(15)
C13 0.039(2) 0.044(2) 0.038(2) -0.0082(19) 0.0007(17) -0.0139(18)
C14 0.051(2) 0.030(2) 0.044(2) -0.0111(18) -0.0032(18) -0.0112(17)
C15 0.042(2) 0.035(2) 0.040(2) -0.0055(18) -0.0021(17) -0.0016(17)
C16 0.0341(19) 0.034(2) 0.030(2) -0.0126(17) -0.0034(15) -0.0021(15)
N1A 0.0232(14) 0.0288(17) 0.0249(16) -0.0065(13) 0.0010(11) -0.0073(12)
O1A 0.0231(11) 0.0286(13) 0.0478(16) -0.0104(12) 0.0069(10) -0.0051(9)
O2A 0.0261(12) 0.0349(14) 0.0394(16) -0.0135(12) 0.0056(10) 0.0038(10)
O3A 0.0479(15) 0.0318(15) 0.0488(17) -0.0190(13) 0.0038(12) 0.0021(12)
C1A 0.0198(15) 0.0303(19) 0.0220(19) -0.0056(15) 0.0001(13) -0.0006(13)
C2A 0.0236(16) 0.0278(19) 0.027(2) -0.0104(16) 0.0004(14) -0.0029(14)
C3A 0.0199(15) 0.036(2) 0.0258(19) -0.0046(16) 0.0027(13) -0.0003(14)
C4A 0.0219(15) 0.0253(17) 0.0252(19) -0.0057(15) -0.0009(13) -0.0020(13)
C5A 0.0233(16) 0.035(2) 0.0236(19) -0.0099(16) 0.0006(13) -0.0010(14)
C6A 0.0238(16) 0.036(2) 0.036(2) -0.0138(17) 0.0065(14) -0.0045(14)
C7A 0.0248(16) 0.036(2) 0.034(2) -0.0064(16) 0.0043(14) -0.0096(14)
C8A 0.0387(19) 0.0275(19) 0.029(2) -0.0091(16) -0.0038(15) -0.0026(15)
C9A 0.0366(19) 0.035(2) 0.033(2) -0.0102(17) 0.0025(16) -0.0086(16)
C10A 0.0253(16) 0.0265(18) 0.033(2) -0.0053(16) 0.0006(14) -0.0032(14)
C11A 0.0257(17) 0.035(2) 0.026(2) -0.0072(17) -0.0022(14) -0.0053(15)
C12A 0.0280(16) 0.0281(18) 0.0243(19) -0.0074(15) 0.0032(14) -0.0112(14)
C13A 0.0234(16) 0.040(2) 0.038(2) -0.0162(18) -0.0025(14) -0.0046(15)
C14A 0.039(2) 0.032(2) 0.038(2) -0.0024(17) -0.0003(16) 0.0011(16)
C15A 0.0369(19) 0.0255(19) 0.042(2) -0.0048(16) -0.0037(16) -0.0094(15)
C16A 0.0266(16) 0.037(2) 0.029(2) -0.0099(16) -0.0010(14) -0.0101(15)

loop_
_atom_type_symbol
_atom_type_description
_atom_type_scat_dispersion_real
_atom_type_scat_dispersion_imag
_atom_type_scat_source
C C 0.0033 0.0016 'International Tables Vol C Tables 4.2.6.8 and 6.1.1.4'
H H 0.0000 0.0000 'International Tables Vol C Tables 4.2.6.8 and 6.1.1.4'
N N 0.0061 0.0033 'International Tables Vol C Tables 4.2.6.8 and 6.1.1.4'
O O 0.0106 0.0060 'International Tables Vol C Tables 4.2.6.8 and 6.1.1.4'

loop_
_geom_angle_atom_site_label_1
_geom_angle_atom_site_label_2
_geom_angle_atom_site_label_3
_geom_angle
C1 N1 C2 121.0(3)
C12 O1 H1 107(3)
C5 O2 C8 121.4(3)
N1 C1 C11 121.6(3)
N1 C1 H1B 119.2
C11 C1 H1B 119.2
C3 C2 C7 119.9(3)
C3 C2 N1 116.2(3)
C7 C2 N1 123.9(3)
C2 C3 C4 120.7(3)
C2 C3 H3 119.7
C4 C3 H3 119.7
C5 C4 C3 118.1(3)
C5 C4 C10 118.0(3)
C3 C4 C10 123.9(3)
O2 C5 C6 116.9(3)
O2 C5 C4 121.3(3)
C6 C5 C4 121.7(3)
C5 C6 C7 120.0(3)
C5 C6 H6 120.0
C7 C6 H6 120.0
C6 C7 C2 119.6(3)
C6 C7 H7 120.2
C2 C7 H7 120.2
O3 C8 O2 116.7(3)
O3 C8 C9 125.7(4)
O2 C8 C9 117.6(3)
C10 C9 C8 120.0(3)
C10 C9 H9 120.0
C8 C9 H9 120.0
C9 C10 C4 121.5(3)
C9 C10 H10 119.2
C4 C10 H10 119.2
C12 C11 C16 117.7(3)
C12 C11 C1 121.9(3)
C16 C11 C1 120.4(3)
O1 C12 C13 118.9(3)
O1 C12 C11 121.1(3)
C13 C12 C11 120.0(3)
C14 C13 C12 120.3(4)
C14 C13 H13 119.8
C12 C13 H13 119.8
C13 C14 C15 121.8(3)
C13 C14 H14 119.1
C15 C14 H14 119.1
C16 C15 C14 117.3(4)
C16 C15 H15 121.4
C14 C15 H15 121.4
C15 C16 C11 122.8(4)
C15 C16 H16 118.6
C11 C16 H16 118.6
C1A N1A C2A 120.9(3)
C12A O1A H1A 103(3)
C8A O2A C5A 121.5(3)
N1A C1A C11A 122.2(3)
N1A C1A H1A1 118.9
C11A C1A H1A1 118.9
C3A C2A C7A 119.9(3)
C3A C2A N1A 115.7(3)
C7A C2A N1A 124.4(3)
C2A C3A C4A 120.5(3)
C2A C3A H3A 119.7
C4A C3A H3A 119.7
C5A C4A C3A 118.1(3)
C5A C4A C10A 117.4(3)
C3A C4A C10A 124.5(3)
C6A C5A O2A 116.7(3)
C6A C5A C4A 121.8(3)
O2A C5A C4A 121.4(3)
C5A C6A C7A 119.7(3)
C5A C6A H6A 120.2
C7A C6A H6A 120.2
C6A C7A C2A 120.0(3)
C6A C7A H7A 120.0
C2A C7A H7A 120.0
O3A C8A O2A 116.1(3)
O3A C8A C9A 126.4(3)
O2A C8A C9A 117.4(3)
C10A C9A C8A 120.9(3)
C10A C9A H9A 119.6
C8A C9A H9A 119.6
C9A C10A C4A 121.3(3)
C9A C10A H10A 119.4
C4A C10A H10A 119.4
C16A C11A C12A 118.7(3)
C16A C11A C1A 119.1(3)
C12A C11A C1A 122.1(3)
O1A C12A C13A 119.2(3)
O1A C12A C11A 120.8(3)
C13A C12A C11A 120.0(3)
C12A C13A C14A 120.5(3)
C12A C13A H13A 119.7
C14A C13A H13A 119.7
C13A C14A C15A 120.6(3)
C13A C14A H14A 119.7
C15A C14A H14A 119.7
C16A C15A C14A 118.3(3)
C16A C15A H15A 120.9
C14A C15A H15A 120.9
C11A C16A C15A 121.9(3)
C11A C16A H16A 119.1
C15A C16A H16A 119.1

loop_
_geom_bond_atom_site_label_1
_geom_bond_atom_site_label_2
_geom_bond_distance
N1 C1 1.264(4)
N1 C2 1.439(4)
O1 C12 1.354(4)
O1 H1 0.825(10)
O2 C5 1.378(4)
O2 C8 1.388(4)
O3 C8 1.202(4)
C1 C11 1.438(5)
C1 H1B 0.9500
C2 C3 1.387(5)
C2 C7 1.406(4)
C3 C4 1.399(5)
C3 H3 0.9500
C4 C5 1.393(4)
C4 C10 1.421(5)
C5 C6 1.379(5)
C6 C7 1.381(5)
C6 H6 0.9500
C7 H7 0.9500
C8 C9 1.454(4)
C9 C10 1.356(5)
C9 H9 0.9500
C10 H10 0.9500
C11 C12 1.406(4)
C11 C16 1.410(5)
C12 C13 1.397(5)
C13 C14 1.369(5)
C13 H13 0.9500
C14 C15 1.404(5)
C14 H14 0.9500
C15 C16 1.382(5)
C15 H15 0.9500
C16 H16 0.9500
N1A C1A 1.289(4)
N1A C2A 1.426(4)
O1A C12A 1.366(4)
O1A H1A 0.831(10)
O2A C8A 1.381(4)
O2A C5A 1.387(4)
O3A C8A 1.201(4)
C1A C11A 1.450(5)
C1A H1A1 0.9500
C2A C3A 1.384(5)
C2A C7A 1.402(4)
C3A C4A 1.408(5)
C3A H3A 0.9500
C4A C5A 1.393(4)
C4A C10A 1.425(4)
C5A C6A 1.378(5)
C6A C7A 1.383(5)
C6A H6A 0.9500
C7A H7A 0.9500
C8A C9A 1.443(5)
C9A C10A 1.354(5)
C9A H9A 0.9500
C10A H10A 0.9500
C11A C16A 1.390(5)
C11A C12A 1.404(4)
C12A C13A 1.381(5)
C13A C14A 1.386(5)
C13A H13A 0.9500
C14A C15A 1.399(5)
C14A H14A 0.9500
C15A C16A 1.390(5)
C15A H15A 0.9500
C16A H16A 0.9500

loop_
_geom_hbond_atom_site_label_D
_geom_hbond_atom_site_label_H
_geom_hbond_atom_site_label_A
_geom_hbond_distance_DH
_geom_hbond_distance_HA
_geom_hbond_distance_DA
_geom_hbond_angle_DHA
O1 H1 N1 0.825(10) 1.87(2) 2.590(4) 145(4)
O1A H1A N1A 0.831(10) 1.85(2) 2.616(4) 152(4)

loop_
_geom_torsion_atom_site_label_1
_geom_torsion_atom_site_label_2
_geom_torsion_atom_site_label_3
_geom_torsion_atom_site_label_4
_geom_torsion
C2 N1 C1 C11 -179.9(4)
C1 N1 C2 C3 -176.0(4)
C1 N1 C2 C7 3.9(5)
C7 C2 C3 C4 -2.4(5)
N1 C2 C3 C4 177.5(3)
C2 C3 C4 C5 3.5(5)
C2 C3 C4 C10 -176.3(4)
C8 O2 C5 C6 178.3(3)
C8 O2 C5 C4 -4.2(5)
C3 C4 C5 O2 -179.7(3)
C10 C4 C5 O2 0.1(5)
C3 C4 C5 C6 -2.4(5)
C10 C4 C5 C6 177.5(3)
O2 C5 C6 C7 177.5(3)
C4 C5 C6 C7 0.1(5)
C5 C6 C7 C2 1.1(5)
C3 C2 C7 C6 0.1(5)
N1 C2 C7 C6 -179.8(3)
C5 O2 C8 O3 -176.1(3)
C5 O2 C8 C9 5.8(5)
O3 C8 C9 C10 178.7(4)
O2 C8 C9 C10 -3.4(5)
C8 C9 C10 C4 -0.5(6)
C5 C4 C10 C9 2.2(5)
C3 C4 C10 C9 -178.0(4)
N1 C1 C11 C12 0.3(6)
N1 C1 C11 C16 179.7(4)
C16 C11 C12 O1 -179.0(3)
C1 C11 C12 O1 0.4(5)
C16 C11 C12 C13 2.0(5)
C1 C11 C12 C13 -178.6(4)
O1 C12 C13 C14 178.3(4)
C11 C12 C13 C14 -2.6(5)
C12 C13 C14 C15 1.6(6)
C13 C14 C15 C16 0.1(6)
C14 C15 C16 C11 -0.7(6)
C12 C11 C16 C15 -0.3(5)
C1 C11 C16 C15 -179.7(4)
C2A N1A C1A C11A -180.0(3)
C1A N1A C2A C3A 177.3(4)
C1A N1A C2A C7A -4.1(5)
C7A C2A C3A C4A 0.1(5)
N1A C2A C3A C4A 178.8(3)
C2A C3A C4A C5A 1.1(5)
C2A C3A C4A C10A -178.2(4)
C8A O2A C5A C6A -175.9(4)
C8A O2A C5A C4A 2.1(5)
C3A C4A C5A C6A -1.9(5)
C10A C4A C5A C6A 177.5(4)
C3A C4A C5A O2A -179.9(3)
C10A C4A C5A O2A -0.5(5)
O2A C5A C6A C7A 179.5(3)
C4A C5A C6A C7A 1.5(5)
C5A C6A C7A C2A -0.2(5)
C3A C2A C7A C6A -0.6(5)
N1A C2A C7A C6A -179.2(3)
C5A O2A C8A O3A -178.4(3)
C5A O2A C8A C9A -1.4(5)
O3A C8A C9A C10A 175.7(4)
O2A C8A C9A C10A -1.0(5)
C8A C9A C10A C4A 2.6(5)
C5A C4A C10A C9A -1.9(5)
C3A C4A C10A C9A 177.5(4)
N1A C1A C11A C16A 179.4(4)
N1A C1A C11A C12A 0.3(5)
C16A C11A C12A O1A 179.8(3)
C1A C11A C12A O1A -1.2(5)
C16A C11A C12A C13A 1.6(5)
C1A C11A C12A C13A -179.4(3)
O1A C12A C13A C14A -178.9(4)
C11A C12A C13A C14A -0.7(5)
C12A C13A C14A C15A 0.3(5)
C13A C14A C15A C16A -0.8(6)
C12A C11A C16A C15A -2.1(5)
C1A C11A C16A C15A 178.8(3)
C14A C15A C16A C11A 1.8(5)
